data_1100558
loop_
_publ_author_name
'Chitsaz, Soheila'
'Harms, Klaus'
'Neum\"uller, Bernhard'
'Dehnicke, Kurt'

_publ_section_title
;
 Phosphaniminato-Komplexe von Bismut(III). Die Kristallstrukturen von
 [BiF~2~(NPEt~3~)(HNPEt~3~)]~2~ und [Bi~2~I(NPPh~3~)~4~]I~3~
;
_journal_coden_ASTM ZAACAB
_journal_issue 6
_journal_name_full
;
 Zeitschrift fuer Anorganische und Allgemeine Chemie
;
_journal_page_first 939
_journal_page_last 944
_journal_paper_doi 10.1002/(sici)1521-3749(199906)625:6<939::aid-zaac939>3.0.co;2-#
_journal_volume 625
_journal_year 1999
_chemical_formula_sum 'C74.5 H65 Bi2 Cl5 I4 N4 P4'
_space_group_IT_number 14
_symmetry_cell_setting monoclinic
_symmetry_space_group_name_Hall '-P 2yn'
_symmetry_space_group_name_H-M 'P 1 21/n 1'
_cell_angle_alpha 90
_cell_angle_beta 105.82(2)
_cell_angle_gamma 90
_cell_formula_units_Z 4
_cell_length_a 15.426(2)
_cell_length_b 24.091(4)
_cell_length_c 21.735(5)
_cod_original_sg_symbol_H-M 'P 21/n'
_cod_database_code 1100558

loop_
_symmetry_equiv_pos_site_id
_symmetry_equiv_pos_as_xyz
1 x,y,z
2 1/2+x,1/2-y,1/2+z
3 -x,-y,-z
4 -1/2-x,-1/2+y,-1/2-z

loop_
_atom_site_label
_atom_site_type_symbol
_atom_site_fract_x
_atom_site_fract_y
_atom_site_fract_z
Bi1 Bi 0.35600(3) 0.09547(2) 0.33453(2)
Bi2 Bi 0.12507(3) 0.09397(2) 0.30170(2)
I1 I 0.25740(8) 0.09091(5) 0.46794(5)
I2 I 0.23980(9) 0.13156(6) 0.65151(7)
I3 I 0.24770(7) 0.16937(4) 0.77817(7)
I4 I 0.27320(9) 0.20414(5) 0.91490(7)
N1 N 0.3986(6) 0.0974(4) 0.2511(5)
P1 P 0.5013(2) 0.09759(15) 0.2543(2)
C1 C 0.5773(9) 0.1001(5) 0.3344(6)
C2 C 0.5932(10) 0.0503(6) 0.3685(8)
H1 H 0.5669(10) 0.0173(6) 0.3491(8)
C3 C 0.6479(12) 0.0493(7) 0.4312(8)
H2 H 0.6618(12) 0.0155(7) 0.4534(8)
C4 C 0.6808(10) 0.0981(7) 0.4597(7)
H3 H 0.716(1) 0.0978(7) 0.5025(7)
C5 C 0.6643(12) 0.1474(7) 0.4282(8)
H4 H 0.6871(12) 0.1806(7) 0.4490(8)
C6 C 0.6133(10) 0.1478(6) 0.3650(7)
H5 H 0.6033(10) 0.1817(6) 0.3426(7)
C7 C 0.5298(11) 0.1539(5) 0.2092(7)
C8 C 0.6199(10) 0.1668(6) 0.2101(8)
H6 H 0.6678(10) 0.1466(6) 0.2367(8)
C9 C 0.6374(12) 0.2084(7) 0.1727(8)
H7 H 0.6971(12) 0.2182(7) 0.1750(8)
C10 C 0.5676(16) 0.2356(7) 0.1321(9)
H8 H 0.5812(16) 0.2632(7) 0.1056(9)
C11 C 0.4793(15) 0.2251(7) 0.1275(10)
H9 H 0.4328(15) 0.2449(7) 0.0989(10)
C12 C 0.4606(12) 0.1834(6) 0.1674(9)
H10 H 0.4005(12) 0.1754(6) 0.1659(9)
C13 C 0.5353(9) 0.0368(5) 0.2192(7)
C14 C 0.6221(11) 0.0211(5) 0.2278(8)
H11 H 0.6675(11) 0.0426(5) 0.2551(8)
C15 C 0.6477(12) -0.0250(6) 0.1986(8)
H12 H 0.7084(12) -0.0360(6) 0.2082(8)
C16 C 0.5824(12) -0.0539(6) 0.1558(7)
H13 H 0.5985(12) -0.0845(6) 0.1345(7)
C17 C 0.4923(13) -0.0387(6) 0.1431(9)
H14 H 0.4473(13) -0.0588(6) 0.1137(9)
C18 C 0.4708(11) 0.0061(6) 0.1744(7)
H15 H 0.4101(11) 0.0168(6) 0.1654(7)
N2 N 0.2392(7) 0.0396(4) 0.2965(5)
P2 P 0.2419(3) -0.02317(13) 0.2760(2)
C19 C 0.3495(9) -0.0524(5) 0.3191(6)
C20 C 0.407(1) -0.0792(5) 0.2895(7)
H16 H 0.3894(10) -0.0852(5) 0.2451(7)
C21 C 0.4909(11) -0.0971(7) 0.3263(10)
H17 H 0.5310(11) -0.1138(7) 0.3062(10)
C22 C 0.5161(11) -0.0907(7) 0.391(1)
H18 H 0.5718(11) -0.1046(7) 0.4153(10)
C23 C 0.4611(11) -0.0643(6) 0.4204(8)
H19 H 0.4802(11) -0.0585(6) 0.4648(8)
C24 C 0.3777(5) -0.0460(3) 0.3863(3)
H20 H 0.3392(5) -0.0291(3) 0.4077(3)
C25 C 0.1544(5) -0.0661(3) 0.2936(3)
C26 C 0.1761(5) -0.1056(3) 0.3420(3)
H21 H 0.2378(5) -0.1111(3) 0.3657(3)
C27 C 0.1085(5) -0.1371(3) 0.3560(3)
H22 H 0.1235(5) -0.1644(3) 0.3894(3)
C28 C 0.0192(5) -0.1292(3) 0.3217(3)
H23 H -0.0275(5) -0.1510(3) 0.3314(3)
C29 C -0.0026(5) -0.0896(3) 0.2733(3)
H24 H -0.0643(5) -0.0842(3) 0.2496(3)
C30 C 0.0650(5) -0.0581(3) 0.2592(3)
H25 H 0.0500(5) -0.0308(3) 0.2258(3)
C31? C 0.1493(5) -0.0564(3) 0.2955(3)
C32? C 0.1355(5) -0.0552(3) 0.3561(3)
H26? H 0.1786(5) -0.0373(3) 0.3907(3)
C33? C 0.0595(5) -0.0800(3) 0.3666(3)
H27? H 0.0500(5) -0.0792(3) 0.4085(3)
C34? C -0.0029(5) -0.1060(3) 0.3165(3)
H28? H -0.0554(5) -0.1232(3) 0.3237(3)
C35? C 0.0109(5) -0.1072(3) 0.2559(3)
H29? H -0.0322(5) -0.1252(3) 0.2213(3)
C36? C 0.0869(5) -0.0824(3) 0.2454(3)
H30? H 0.0964(5) -0.0832(3) 0.2036(3)
C37 C 0.230(1) -0.0327(6) 0.1912(6)
C38 C 0.2292(9) 0.0130(6) 0.1541(7)
H31 H 0.2327(9) 0.0485(6) 0.1725(7)
C39 C 0.2234(11) 0.0076(8) 0.0904(8)
H32 H 0.2277(11) 0.0391(8) 0.0658(8)
C40 C 0.2113(14) -0.0437(9) 0.0629(9)
H33 H 0.2036(14) -0.0475(9) 0.0186(9)
C41 C 0.2104(18) -0.0887(9) 0.0989(9)
H34 H 0.2053(18) -0.1239(9) 0.0797(9)
C42 C 0.2167(15) -0.0848(6) 0.1630(9)
H35 H 0.2122(15) -0.1166(6) 0.1870(9)
N3 N 0.2368(7) 0.1505(4) 0.3015(5)
P3 P 0.2354(2) 0.21529(12) 0.2863(2)
C43 C 0.1460(2) 0.24612(12) 0.3174(2)
C44 C 0.1373(2) 0.22923(12) 0.3765(2)
H36 H 0.1797(2) 0.20350(12) 0.4020(2)
C45 C 0.0671(2) 0.24958(12) 0.3988(2)
H37 H 0.0611(2) 0.23792(12) 0.4397(2)
C46 C 0.0057(2) 0.28683(12) 0.3619(2)
H38 H -0.0428(2) 0.30089(12) 0.3773(2)
C47 C 0.0144(2) 0.30372(12) 0.3027(2)
H39 H -0.0280(2) 0.32944(12) 0.2772(2)
C48 C 0.0846(2) 0.28336(12) 0.2805(2)
H40 H 0.0907(2) 0.29503(12) 0.2396(2)
C49? C 0.1508(2) 0.25606(12) 0.3095(2)
C50? C 0.1731(2) 0.29358(12) 0.3600(2)
H41? H 0.2351(2) 0.30015(12) 0.3821(2)
C51? C 0.1055(2) 0.32159(12) 0.3785(2)
H42? H 0.1209(2) 0.34751(12) 0.4133(2)
C52? C 0.0156(2) 0.31207(12) 0.3465(2)
H43? H -0.0311(2) 0.33141(12) 0.3593(2)
C53? C -0.0067(2) 0.27455(12) 0.2961(2)
H44? H -0.0688(2) 0.26797(12) 0.2740(2)
C54? C 0.0609(2) 0.24655(12) 0.2776(2)
H45? H 0.0455(2) 0.22063(12) 0.2427(2)
C55 C 0.2178(10) 0.2303(5) 0.2031(7)
C56 C 0.2191(12) 0.1869(6) 0.1612(7)
H46 H 0.2302(12) 0.1505(6) 0.1770(7)
C57 C 0.2040(12) 0.1967(8) 0.0956(8)
H47 H 0.2052(12) 0.1675(8) 0.0672(8)
C58 C 0.1875(16) 0.2503(10) 0.0740(9)
H48 H 0.1777(16) 0.2579(10) 0.0302(9)
C59 C 0.1851(23) 0.2917(9) 0.1143(13)
H49 H 0.1733(23) 0.3282(9) 0.0991(13)
C60 C 0.1997(17) 0.2805(7) 0.1765(10)
H50 H 0.1971(17) 0.3103(7) 0.2038(10)
C61 C 0.3443(9) 0.2465(5) 0.3294(8)
C62 C 0.3712(15) 0.2459(11) 0.3931(10)
H51 H 0.3314(15) 0.2338(11) 0.4162(10)
C63 C 0.4582(17) 0.2630(12) 0.4256(11)
H52 H 0.4789(17) 0.2586(12) 0.4702(11)
C64 C 0.5101(13) 0.2849(8) 0.3948(13)
H53 H 0.5655(13) 0.3008(8) 0.4171(13)
C65 C 0.4847(15) 0.2849(9) 0.3313(14)
H54 H 0.5235(15) 0.2991(9) 0.3084(14)
C66 C 0.4022(13) 0.2643(8) 0.299(1)
H55 H 0.3864(13) 0.2628(8) 0.2541(10)
N4 N 0.0624(7) 0.0994(4) 0.2022(4)
P4 P -0.0433(2) 0.0956(2) 0.1778(2)
C67 C -0.0912(10) 0.1539(6) 0.1271(6)
C68 C -0.1800(11) 0.1557(7) 0.0930(8)
H56 H -0.2169(11) 0.1247(7) 0.0933(8)
C69 C -0.2169(13) 0.2025(9) 0.0579(9)
H57 H -0.2778(13) 0.2020(9) 0.0343(9)
C70 C -0.1685(15) 0.2477(9) 0.057(1)
H58 H -0.1951(15) 0.2801(9) 0.0361(10)
C71 C -0.0766(15) 0.2454(8) 0.088(1)
H59 H -0.0396(15) 0.2757(8) 0.0849(10)
C72 C -0.0387(12) 0.1990(8) 0.1235(9)
H60 H 0.0230(12) 0.1986(8) 0.1451(9)
C73 C -0.0993(9) 0.0946(6) 0.2399(6)
C74 C -0.1243(11) 0.1432(8) 0.2637(9)
H61 H -0.1211(11) 0.1766(8) 0.2421(9)
C75 C -0.1550(11) 0.1442(8) 0.3200(9)
H62 H -0.1703(11) 0.1781(8) 0.3359(9)
C76 C -0.1619(12) 0.0964(11) 0.3503(9)
H63 H -0.1840(12) 0.0963(11) 0.3865(9)
C77 C -0.1362(11) 0.0477(8) 0.3277(9)
H64 H -0.1409(11) 0.0142(8) 0.3487(9)
C78 C -0.1036(10) 0.0470(8) 0.2744(7)
H65 H -0.0839(10) 0.0132(8) 0.2613(7)
C79 C -0.0794(11) 0.0351(6) 0.1316(7)
C80 C -0.1639(13) 0.0096(6) 0.1256(7)
H66 H -0.2056(13) 0.0265(6) 0.1440(7)
C81 C -0.1858(12) -0.0400(7) 0.0930(8)
H67 H -0.2421(12) -0.0564(7) 0.0898(8)
C82 C -0.1267(15) -0.0651(6) 0.0657(8)
H68 H -0.1421(15) -0.0992(6) 0.0444(8)
C83 C -0.0457(13) -0.0416(7) 0.0687(8)
H69 H -0.0063(13) -0.0586(7) 0.0482(8)
C84 C -0.0208(11) 0.0082(6) 0.1025(7)
H70 H 0.0362(11) 0.0237(6) 0.1055(7)
C85 C 0.5298(20) 0.0859(14) 0.0504(12)
H71 H 0.5546(20) 0.0511(14) 0.0685(12)
H72 H 0.5352(20) 0.1108(14) 0.0857(12)
H73? H 0.5016(20) 0.0554(14) 0.0660(12)
H74? H 0.558(2) 0.1082(14) 0.0869(12)
Cl1 Cl 0.4148(7) 0.0729(5) 0.0197(5)
Cl2 Cl 0.5954(11) 0.1038(7) 0.0146(6)
Cl3? Cl 0.4519(25) 0.121(1) 0.0065(11)
Cl4? Cl 0.6123(23) 0.0590(11) 0.0282(14)
C86? C 0.0054(22) 0.0876(13) 0.5106(17)
H75? H -0.0174(22) 0.1095(13) 0.4727(17)
H76? H 0.0359(22) 0.1103(13) 0.5462(17)
H77? H 0.0611(22) 0.0856(13) 0.5436(17)
H78? H 0.0167(22) 0.0783(13) 0.4706(17)
Cl5? Cl 0.0761(3) 0.0273(2) 0.4943(2)
Cl6? Cl -0.0319(23) 0.1535(8) 0.5040(11)
Cl7? Cl -0.0803(7) 0.0424(4) 0.5245(5)
C87? C -0.0358(44) 0.2180(28) 0.4646(35)
H79? H -0.0696(44) 0.2122(28) 0.4210(35)
H80? H -0.0385(44) 0.2571(28) 0.4722(35)
H81? H -0.0735(44) 0.2163(28) 0.4215(35)
H82? H -0.0413(44) 0.2543(28) 0.4814(35)
Cl8? Cl 0.0753(17) 0.1928(10) 0.4594(12)
Cl9? Cl -0.0886(21) 0.1732(12) 0.4992(14)
Cl10? Cl -0.0514(39) 0.1659(19) 0.4962(19)

loop_
_atom_type_symbol
_atom_type_radius_bond
C 0.68
H 0.23
Bi 1.54
Cl 0.99
I 1.40
N 0.68
P 1.05
